data_7047168
loop_
_publ_author_name
'Liu, Hsueh-Ju'
'Ziegler, Micah S.'
'Tilley, T. Don'

_publ_section_title
;
 Synthesis, structures, and reactivity studies of cyclometalated
 N-heterocyclic carbene complexes of ruthenium.
;
_journal_issue 35
_journal_name_full 'Dalton transactions (Cambridge, England : 2003)'
_journal_page_first 12138
_journal_page_last 12146
_journal_paper_doi 10.1039/c8dt01925h
_journal_volume 47
_journal_year 2018
_chemical_formula_moiety 'C37 H49 N2 Ru, C18 H1 B F15, C3 H2.5 F0.5'
_chemical_formula_sum 'C58 H52.5 B F15.5 N2 Ru'
_chemical_formula_weight 1183.90
_chemical_name_common hj4204
_space_group_crystal_system triclinic
_space_group_IT_number 2
_space_group_name_Hall '-P 1'
_space_group_name_H-M_alt 'P -1'
_symmetry_space_group_name_Hall '-P 1'
_symmetry_space_group_name_H-M 'P -1'
_atom_sites_solution_hydrogens mixed
_atom_sites_solution_primary iterative
_atom_sites_solution_secondary difmap
_audit_creation_method SHELXL-2014/7
_audit_update_record
;
2018-07-05 deposited with the CCDC.
2018-07-09 downloaded from the CCDC.
;
_cell_angle_alpha 99.223(2)
_cell_angle_beta 99.449(2)
_cell_angle_gamma 100.588(2)
_cell_formula_units_Z 2
_cell_length_a 12.9280(7)
_cell_length_b 14.3194(7)
_cell_length_c 14.4973(8)
_cell_measurement_reflns_used 9411
_cell_measurement_temperature 100(2)
_cell_measurement_theta_max 25.38
_cell_measurement_theta_min 2.39
_cell_volume 2551.6(2)
_computing_cell_refinement 'Bruker APEX2 v. 2011.4'
_computing_data_collection 'Bruker APEX2 v. 2011.4'
_computing_data_reduction 'Bruker APEX2 v. 2011.4'
_computing_molecular_graphics ORTEP-32
_computing_publication_material WinGX
_computing_structure_refinement 'SHELXL-2014/7 (Sheldrick, 2014)'
_computing_structure_solution 'Superflip V04/17/13'
_diffrn_ambient_temperature 100(2)
_diffrn_detector_area_resol_mean 8.366
_diffrn_measured_fraction_theta_full 0.999
_diffrn_measured_fraction_theta_max 0.995
_diffrn_measurement_device_type 'Bruker APEX-II CCD'
_diffrn_measurement_method 'phi and omega scans'
_diffrn_radiation_type MoK\a
_diffrn_radiation_wavelength 0.71073
_diffrn_reflns_av_R_equivalents 0.0340
_diffrn_reflns_av_unetI/netI 0.0319
_diffrn_reflns_Laue_measured_fraction_full 0.999
_diffrn_reflns_Laue_measured_fraction_max 0.995
_diffrn_reflns_limit_h_max 15
_diffrn_reflns_limit_h_min -15
_diffrn_reflns_limit_k_max 17
_diffrn_reflns_limit_k_min -17
_diffrn_reflns_limit_l_max 17
_diffrn_reflns_limit_l_min -17
_diffrn_reflns_number 46389
_diffrn_reflns_point_group_measured_fraction_full 0.999
_diffrn_reflns_point_group_measured_fraction_max 0.995
_diffrn_reflns_theta_full 25.000
_diffrn_reflns_theta_max 25.418
_diffrn_reflns_theta_min 1.452
_diffrn_source 'microfocus sealed tube'
_exptl_absorpt_coefficient_mu 0.406
_exptl_absorpt_correction_T_max 0.7452
_exptl_absorpt_correction_T_min 0.6911
_exptl_absorpt_correction_type multi-scan
_exptl_absorpt_process_details SADABS
_exptl_crystal_colour blue
_exptl_crystal_density_diffrn 1.541
_exptl_crystal_description block
_exptl_crystal_F_000 1206
_exptl_crystal_size_max 0.180
_exptl_crystal_size_mid 0.100
_exptl_crystal_size_min 0.080
_refine_diff_density_max 1.532
_refine_diff_density_min -0.714
_refine_diff_density_rms 0.073
_refine_ls_extinction_method none
_refine_ls_goodness_of_fit_ref 1.039
_refine_ls_hydrogen_treatment mixed
_refine_ls_matrix_type full
_refine_ls_number_parameters 746
_refine_ls_number_reflns 9386
_refine_ls_number_restraints 0
_refine_ls_restrained_S_all 1.039
_refine_ls_R_factor_all 0.0468
_refine_ls_R_factor_gt 0.0390
_refine_ls_shift/su_max 0.000
_refine_ls_shift/su_mean 0.000
_refine_ls_structure_factor_coef Fsqd
_refine_ls_weighting_details 'w=1/[\s^2^(Fo^2^)+(0.0368P)^2^+4.8064P] where P=(Fo^2^+2Fc^2^)/3'
_refine_ls_weighting_scheme calc
_refine_ls_wR_factor_gt 0.0907
_refine_ls_wR_factor_ref 0.0954
_reflns_Friedel_coverage 0.000
_reflns_number_gt 8145
_reflns_number_total 9386
_reflns_threshold_expression 'I > 2\s(I)'
_cod_data_source_file c8dt01925h2.cif
_cod_data_source_block hj4204
_cod_depositor_comments 'Adding full bibliography for 7047167--7047171.cif.'
_cod_original_formula_sum 'C58 H52.50 B F15.50 N2 Ru'
_cod_database_code 7047168
_shelx_shelxl_version_number 2014/7
_shelx_space_group_comment
; 
The symmetry employed for this shelxl refinement is uniquely defined 
by the following loop, which should always be used as a source of 
symmetry information in preference to the above space-group names. 
They are only intended as comments. 
;
_shelx_estimated_absorpt_t_min 0.930
_shelx_estimated_absorpt_t_max 0.968

loop_
_space_group_symop_operation_xyz
'x, y, z'
'-x, -y, -z'

loop_
_atom_site_label
_atom_site_type_symbol
_atom_site_fract_x
_atom_site_fract_y
_atom_site_fract_z
_atom_site_U_iso_or_equiv
_atom_site_adp_type
_atom_site_occupancy
_atom_site_site_symmetry_order
_atom_site_calc_flag
_atom_site_refinement_flags_posn
_atom_site_refinement_flags_adp
_atom_site_refinement_flags_occupancy
_atom_site_disorder_assembly
_atom_site_disorder_group
C1 C 0.2559(2) 0.67908(18) 0.35521(18) 0.0137(5) Uani 1 1 d . . . . .
C2 C 0.0849(2) 0.59456(18) 0.38831(18) 0.0149(5) Uani 1 1 d . . . . .
C3 C 0.1081(2) 0.5050(2) 0.4014(2) 0.0216(6) Uani 1 1 d . . . . .
C4 C 0.2219(3) 0.4975(2) 0.4381(2) 0.0269(7) Uani 1 1 d . . . . .
C5 C 0.2865(3) 0.4875(2) 0.3609(2) 0.0281(7) Uani 1 1 d . . . . .
C6 C 0.2524(3) 0.4234(2) 0.2769(2) 0.0269(7) Uani 1 1 d . . . . .
C7 C 0.0232(2) 0.4254(2) 0.3847(2) 0.0236(6) Uani 1 1 d . . . . .
H7 H 0.0372 0.3638 0.3918 0.028 Uiso 1 1 calc R U . . .
C8 C -0.0810(2) 0.4348(2) 0.35805(19) 0.0202(6) Uani 1 1 d . . . . .
H8 H -0.1384 0.3797 0.3461 0.024 Uiso 1 1 calc R U . . .
C9 C -0.1024(2) 0.5242(2) 0.34863(19) 0.0189(6) Uani 1 1 d . . . . .
H9 H -0.1748 0.5298 0.3317 0.023 Uiso 1 1 calc R U . . .
C10 C -0.0199(2) 0.60709(19) 0.36334(18) 0.0159(6) Uani 1 1 d . . . . .
C11 C -0.0484(2) 0.7035(2) 0.3525(2) 0.0205(6) Uani 1 1 d . . . . .
H11 H 0.0189 0.7503 0.3515 0.025 Uiso 1 1 calc R U . . .
C12 C -0.1295(3) 0.6972(2) 0.2603(2) 0.0262(7) Uani 1 1 d . . . . .
H12A H -0.1028 0.6680 0.2055 0.039 Uiso 1 1 calc R U . . .
H12B H -0.1387 0.7624 0.2536 0.039 Uiso 1 1 calc R U . . .
H12C H -0.1987 0.6571 0.2629 0.039 Uiso 1 1 calc R U . . .
C13 C -0.0938(3) 0.7434(2) 0.4384(2) 0.0262(7) Uani 1 1 d . . . . .
H13A H -0.1580 0.6972 0.4426 0.039 Uiso 1 1 calc R U . . .
H13B H -0.1126 0.8054 0.4306 0.039 Uiso 1 1 calc R U . . .
H13C H -0.0396 0.7533 0.4970 0.039 Uiso 1 1 calc R U . . .
C14 C 0.1997(2) 0.75157(19) 0.48418(19) 0.0172(6) Uani 1 1 d . . . . .
H14 H 0.1571 0.7629 0.5306 0.021 Uiso 1 1 calc R U . . .
C15 C 0.2945(2) 0.80578(19) 0.48099(19) 0.0180(6) Uani 1 1 d . . . . .
H15 H 0.3321 0.8633 0.5249 0.022 Uiso 1 1 calc R U . . .
C16 C 0.4228(2) 0.8081(2) 0.37072(19) 0.0180(6) Uani 1 1 d . . . . .
C17 C 0.5142(2) 0.7682(2) 0.3810(2) 0.0217(6) Uani 1 1 d . . . . .
C18 C 0.5219(2) 0.6800(2) 0.4269(2) 0.0265(7) Uani 1 1 d . . . . .
H18 H 0.4495 0.6538 0.4397 0.032 Uiso 1 1 calc R U . . .
C19 C 0.5522(3) 0.6000(3) 0.3599(3) 0.0400(9) Uani 1 1 d . . . . .
H19A H 0.6225 0.6244 0.3455 0.060 Uiso 1 1 calc R U . . .
H19B H 0.4981 0.5802 0.3006 0.060 Uiso 1 1 calc R U . . .
H19C H 0.5555 0.5442 0.3906 0.060 Uiso 1 1 calc R U . . .
C20 C 0.6024(3) 0.7065(2) 0.5221(2) 0.0365(8) Uani 1 1 d . . . . .
H20A H 0.6737 0.7342 0.5117 0.055 Uiso 1 1 calc R U . . .
H20B H 0.6052 0.6482 0.5489 0.055 Uiso 1 1 calc R U . . .
H20C H 0.5797 0.7541 0.5666 0.055 Uiso 1 1 calc R U . . .
C21 C 0.6042(2) 0.8157(2) 0.3516(2) 0.0278(7) Uani 1 1 d . . . . .
H21 H 0.6674 0.7902 0.3567 0.033 Uiso 1 1 calc R U . . .
C22 C 0.6026(3) 0.8990(2) 0.3152(2) 0.0301(7) Uani 1 1 d . . . . .
H22 H 0.6642 0.9298 0.2950 0.036 Uiso 1 1 calc R U . . .
C23 C 0.5123(2) 0.9376(2) 0.3079(2) 0.0263(7) Uani 1 1 d . . . . .
H23 H 0.5129 0.9953 0.2834 0.032 Uiso 1 1 calc R U . . .
C24 C 0.4199(2) 0.8937(2) 0.33582(19) 0.0204(6) Uani 1 1 d . . . . .
C25 C 0.3257(2) 0.9432(2) 0.3323(2) 0.0226(6) Uani 1 1 d . . . . .
H25 H 0.2622 0.8968 0.3418 0.027 Uiso 1 1 calc R U . . .
C26 C 0.2945(3) 0.9764(2) 0.2377(2) 0.0294(7) Uani 1 1 d . . . . .
H26A H 0.3499 1.0313 0.2333 0.044 Uiso 1 1 calc R U . . .
H26B H 0.2256 0.9963 0.2353 0.044 Uiso 1 1 calc R U . . .
H26C H 0.2880 0.9229 0.1843 0.044 Uiso 1 1 calc R U . . .
C27 C 0.3531(3) 1.0314(2) 0.4143(2) 0.0328(8) Uani 1 1 d . . . . .
H27A H 0.3680 1.0103 0.4752 0.049 Uiso 1 1 calc R U . . .
H27B H 0.2922 1.0634 0.4129 0.049 Uiso 1 1 calc R U . . .
H27C H 0.4165 1.0769 0.4072 0.049 Uiso 1 1 calc R U . . .
C28 C 0.1807(2) 0.63595(19) 0.13506(18) 0.0164(6) Uani 1 1 d . . . . .
C29 C 0.1289(2) 0.7207(2) 0.1519(2) 0.0207(6) Uani 1 1 d . . . . .
H29A H 0.1835 0.7783 0.1855 0.031 Uiso 1 1 calc R U . . .
H29B H 0.0746 0.7070 0.1907 0.031 Uiso 1 1 calc R U . . .
H29C H 0.0946 0.7324 0.0906 0.031 Uiso 1 1 calc R U . . .
C30 C 0.1266(2) 0.5356(2) 0.12268(19) 0.0191(6) Uani 1 1 d . . . . .
C31 C 0.0121(2) 0.4983(2) 0.1268(2) 0.0261(7) Uani 1 1 d . . . . .
H31A H -0.0323 0.4854 0.0626 0.039 Uiso 1 1 calc R U . . .
H31B H -0.0123 0.5468 0.1688 0.039 Uiso 1 1 calc R U . . .
H31C H 0.0058 0.4382 0.1517 0.039 Uiso 1 1 calc R U . . .
C32 C 0.2003(2) 0.4770(2) 0.09590(19) 0.0213(6) Uani 1 1 d . . . . .
C33 C 0.1715(3) 0.3696(2) 0.0599(2) 0.0319(8) Uani 1 1 d . . . . .
H33A H 0.1521 0.3558 -0.0099 0.048 Uiso 1 1 calc R U . . .
H33B H 0.1104 0.3410 0.0859 0.048 Uiso 1 1 calc R U . . .
H33C H 0.2331 0.3416 0.0803 0.048 Uiso 1 1 calc R U . . .
C34 C 0.3003(2) 0.5393(2) 0.10142(19) 0.0209(6) Uani 1 1 d . . . . .
C35 C 0.3996(3) 0.5095(2) 0.0788(2) 0.0292(7) Uani 1 1 d . . . . .
H35A H 0.4015 0.4455 0.0940 0.044 Uiso 1 1 calc R U . . .
H35B H 0.4630 0.5568 0.1167 0.044 Uiso 1 1 calc R U . . .
H35C H 0.3996 0.5067 0.0108 0.044 Uiso 1 1 calc R U . . .
C36 C 0.2881(2) 0.63874(19) 0.12432(18) 0.0171(6) Uani 1 1 d . . . . .
C37 C 0.3726(2) 0.7249(2) 0.1231(2) 0.0227(6) Uani 1 1 d . . . . .
H37A H 0.3810 0.7261 0.0573 0.034 Uiso 1 1 calc R U . . .
H37B H 0.4409 0.7209 0.1615 0.034 Uiso 1 1 calc R U . . .
H37C H 0.3514 0.7842 0.1497 0.034 Uiso 1 1 calc R U . . .
C38 C 0.7425(2) 0.20213(19) 1.18316(19) 0.0181(6) Uani 1 1 d . . . . .
C39 C 0.7669(2) 0.2761(2) 1.13530(19) 0.0206(6) Uani 1 1 d . . . . .
C40 C 0.7285(2) 0.3589(2) 1.1463(2) 0.0220(6) Uani 1 1 d . . . . .
C41 C 0.6596(2) 0.3711(2) 1.2071(2) 0.0217(6) Uani 1 1 d . . . . .
C42 C 0.6308(2) 0.3010(2) 1.2578(2) 0.0259(7) Uani 1 1 d . . . . .
C43 C 0.6727(2) 0.2173(2) 1.24436(19) 0.0208(6) Uani 1 1 d . . . . .
C44 C 0.7234(2) 0.0094(2) 1.1027(2) 0.0202(6) Uani 1 1 d . . . . .
C45 C 0.6513(2) 0.0075(2) 1.0197(2) 0.0202(6) Uani 1 1 d . . . . .
C46 C 0.5894(2) -0.0768(2) 0.96035(19) 0.0197(6) Uani 1 1 d . . . . .
C47 C 0.5994(2) -0.1642(2) 0.9841(2) 0.0231(6) Uani 1 1 d . . . . .
C48 C 0.6704(2) -0.1668(2) 1.0644(2) 0.0247(7) Uani 1 1 d . . . . .
C49 C 0.7303(2) -0.0819(2) 1.1199(2) 0.0217(6) Uani 1 1 d . . . . .
C50 C 0.9195(2) 0.12854(19) 1.1658(2) 0.0206(6) Uani 1 1 d . . . . .
C51 C 0.9552(2) 0.1137(2) 1.0806(2) 0.0236(6) Uani 1 1 d . . . . .
C52 C 1.0615(3) 0.1289(2) 1.0745(3) 0.0316(8) Uani 1 1 d . . . . .
C53 C 1.1386(2) 0.1598(2) 1.1555(3) 0.0360(9) Uani 1 1 d . . . . .
C54 C 1.1085(3) 0.1776(2) 1.2421(3) 0.0371(9) Uani 1 1 d . . . . .
C55 C 1.0010(3) 0.1633(2) 1.2449(2) 0.0268(7) Uani 1 1 d . . . . .
C91 C 0.8973(3) 0.0179(2) 0.4896(3) 0.0408(9) Uani 1 1 d . . . . .
C92 C 0.9425(3) 0.0012(2) 0.4114(3) 0.0403(9) Uani 1 1 d . . . . .
B2 B 0.7945(3) 0.1049(2) 1.1799(2) 0.0207(7) Uani 1 1 d . . . . .
N1 N 0.17556(18) 0.67515(15) 0.40596(15) 0.0142(5) Uani 1 1 d . . . . .
N2 N 0.32784(18) 0.76239(15) 0.40150(15) 0.0145(5) Uani 1 1 d . . . . .
F1 F 0.83365(14) 0.26917(12) 1.07227(12) 0.0271(4) Uani 1 1 d . . . . .
F2 F 0.75735(14) 0.42987(12) 1.09800(12) 0.0282(4) Uani 1 1 d . . . . .
F3 F 0.61994(15) 0.45230(13) 1.21751(14) 0.0360(5) Uani 1 1 d . . . . .
F4 F 0.56304(16) 0.31138(15) 1.31760(14) 0.0400(5) Uani 1 1 d . . . . .
F5 F 0.64036(15) 0.15066(12) 1.29573(12) 0.0303(4) Uani 1 1 d . . . . .
F6 F 0.63859(14) 0.09138(12) 0.99250(12) 0.0264(4) Uani 1 1 d . . . . .
F7 F 0.52136(13) -0.07418(13) 0.88081(12) 0.0277(4) Uani 1 1 d . . . . .
F8 F 0.54078(15) -0.24762(12) 0.92741(14) 0.0360(5) Uani 1 1 d . . . . .
F9 F 0.68073(16) -0.25362(12) 1.08606(14) 0.0372(5) Uani 1 1 d . . . . .
F10 F 0.80183(14) -0.09115(12) 1.19633(12) 0.0277(4) Uani 1 1 d . . . . .
F11 F 0.88250(15) 0.08371(13) 0.99750(12) 0.0305(4) Uani 1 1 d . . . . .
F12 F 1.08943(17) 0.11604(14) 0.98804(16) 0.0453(5) Uani 1 1 d . . . . .
F13 F 1.24371(16) 0.17688(16) 1.1505(2) 0.0569(7) Uani 1 1 d . . . . .
F14 F 1.18397(17) 0.20955(15) 1.32290(17) 0.0572(7) Uani 1 1 d . . . . .
F15 F 0.97726(17) 0.18482(13) 1.33259(13) 0.0391(5) Uani 1 1 d . . . . .
Ru1 Ru 0.25688(2) 0.56744(2) 0.24168(2) 0.01631(7) Uani 1 1 d . . . . .
C90 C 0.9562(3) 0.0164(2) 0.5776(3) 0.0427(9) Uani 0.5 1 d . . P A 1
F90 F 0.9186(4) 0.0344(4) 0.6515(4) 0.0691(15) Uani 0.5 1 d . . P A 1
C90A C 0.9562(3) 0.0164(2) 0.5776(3) 0.0427(9) Uani 0.5 1 d . . P A 2
H90A H 0.9254 0.0279 0.6323 0.051 Uiso 0.5 1 calc R U P A 2
H2 H 0.794(2) 0.086(2) 1.255(2) 0.026(8) Uiso 1 1 d . . . . .
H4A H 0.224(3) 0.438(3) 0.471(2) 0.034(9) Uiso 1 1 d . . . . .
H4B H 0.276(2) 0.554(2) 0.490(2) 0.017(7) Uiso 1 1 d . . . . .
H5 H 0.373(3) 0.510(2) 0.388(2) 0.034(9) Uiso 1 1 d . . . . .
H6A H 0.178(3) 0.385(2) 0.257(2) 0.026(8) Uiso 1 1 d . . . . .
H6B H 0.314(3) 0.396(3) 0.252(3) 0.048(11) Uiso 1 1 d . . . . .
H92 H 0.901(3) 0.001(3) 0.349(3) 0.050(11) Uiso 1 1 d . . . . .
H91 H 0.825(3) 0.034(3) 0.483(3) 0.053(12) Uiso 1 1 d . . . . .

loop_
_atom_site_aniso_label
_atom_site_aniso_U_11
_atom_site_aniso_U_22
_atom_site_aniso_U_33
_atom_site_aniso_U_23
_atom_site_aniso_U_13
_atom_site_aniso_U_12
C1 0.0132(14) 0.0146(13) 0.0139(13) 0.0055(10) 0.0013(10) 0.0028(11)
C2 0.0188(15) 0.0143(13) 0.0099(12) 0.0018(10) 0.0049(11) -0.0017(11)
C3 0.0204(16) 0.0168(14) 0.0253(15) 0.0027(12) 0.0015(12) 0.0023(12)
C4 0.0317(18) 0.0227(16) 0.0276(17) 0.0092(13) 0.0051(14) 0.0062(14)
C5 0.036(2) 0.0213(15) 0.0287(17) 0.0102(13) 0.0051(14) 0.0073(14)
C6 0.032(2) 0.0194(15) 0.0324(18) 0.0121(13) 0.0057(15) 0.0072(15)
C7 0.0314(18) 0.0134(14) 0.0245(16) 0.0034(11) 0.0035(13) 0.0034(13)
C8 0.0239(16) 0.0187(14) 0.0142(14) 0.0026(11) 0.0033(12) -0.0036(12)
C9 0.0155(15) 0.0225(14) 0.0166(14) 0.0023(11) 0.0035(11) -0.0003(12)
C10 0.0203(15) 0.0166(13) 0.0095(12) 0.0014(10) 0.0030(11) 0.0016(11)
C11 0.0185(15) 0.0193(14) 0.0242(15) 0.0066(12) 0.0046(12) 0.0032(12)
C12 0.0275(17) 0.0278(16) 0.0252(16) 0.0086(13) 0.0036(13) 0.0094(14)
C13 0.0308(18) 0.0228(15) 0.0261(16) 0.0030(12) 0.0074(13) 0.0081(14)
C14 0.0219(15) 0.0162(13) 0.0128(13) -0.0001(10) 0.0066(11) 0.0026(12)
C15 0.0219(16) 0.0162(13) 0.0143(13) -0.0022(11) 0.0065(11) 0.0017(12)
C16 0.0159(15) 0.0197(14) 0.0130(13) -0.0033(11) 0.0038(11) -0.0049(12)
C17 0.0172(15) 0.0237(15) 0.0200(15) -0.0033(12) 0.0042(12) 0.0004(12)
C18 0.0200(16) 0.0228(15) 0.0355(18) 0.0005(13) 0.0062(13) 0.0055(13)
C19 0.041(2) 0.0342(19) 0.043(2) -0.0052(16) 0.0109(17) 0.0114(17)
C20 0.038(2) 0.0312(18) 0.039(2) 0.0088(15) -0.0015(16) 0.0104(16)
C21 0.0182(16) 0.0359(18) 0.0256(16) -0.0026(14) 0.0075(13) 0.0013(14)
C22 0.0192(17) 0.045(2) 0.0200(15) 0.0006(14) 0.0073(13) -0.0073(14)
C23 0.0266(17) 0.0290(16) 0.0174(15) 0.0032(12) 0.0043(12) -0.0081(14)
C24 0.0205(16) 0.0217(14) 0.0143(14) -0.0011(11) 0.0034(11) -0.0030(12)
C25 0.0264(17) 0.0189(14) 0.0213(15) 0.0050(12) 0.0068(13) -0.0006(13)
C26 0.038(2) 0.0218(15) 0.0289(17) 0.0103(13) 0.0068(14) 0.0041(14)
C27 0.039(2) 0.0256(16) 0.0310(18) 0.0020(14) 0.0099(15) 0.0005(15)
C28 0.0220(15) 0.0181(13) 0.0092(12) 0.0034(10) 0.0027(11) 0.0042(12)
C29 0.0256(16) 0.0214(14) 0.0184(14) 0.0072(11) 0.0066(12) 0.0085(13)
C30 0.0253(16) 0.0189(14) 0.0111(13) 0.0005(11) 0.0042(11) 0.0019(12)
C31 0.0271(17) 0.0297(16) 0.0192(15) 0.0027(12) 0.0080(13) -0.0008(14)
C32 0.0334(18) 0.0185(14) 0.0125(13) 0.0025(11) 0.0071(12) 0.0051(13)
C33 0.049(2) 0.0214(16) 0.0236(16) -0.0015(13) 0.0094(15) 0.0056(15)
C34 0.0288(17) 0.0232(15) 0.0127(13) 0.0036(11) 0.0045(12) 0.0103(13)
C35 0.0338(19) 0.0356(18) 0.0238(16) 0.0047(13) 0.0095(14) 0.0194(15)
C36 0.0236(16) 0.0189(14) 0.0099(13) 0.0034(10) 0.0043(11) 0.0061(12)
C37 0.0236(16) 0.0248(15) 0.0200(15) 0.0062(12) 0.0071(12) 0.0019(13)
C38 0.0182(15) 0.0165(13) 0.0141(13) -0.0028(11) -0.0011(11) -0.0013(12)
C39 0.0194(15) 0.0251(15) 0.0146(14) 0.0005(11) 0.0016(11) 0.0022(12)
C40 0.0210(16) 0.0223(15) 0.0189(14) 0.0037(12) -0.0015(12) 0.0002(12)
C41 0.0209(16) 0.0169(14) 0.0237(15) -0.0023(12) -0.0020(12) 0.0062(12)
C42 0.0188(16) 0.0355(17) 0.0181(15) -0.0051(13) 0.0053(12) 0.0005(13)
C43 0.0193(15) 0.0229(15) 0.0148(14) 0.0040(11) 0.0002(11) -0.0063(12)
C44 0.0166(15) 0.0209(14) 0.0207(15) -0.0005(12) 0.0048(12) 0.0005(12)
C45 0.0202(15) 0.0181(14) 0.0235(15) 0.0056(12) 0.0072(12) 0.0034(12)
C46 0.0158(15) 0.0263(15) 0.0146(14) 0.0022(11) 0.0006(11) 0.0020(12)
C47 0.0213(16) 0.0174(14) 0.0244(16) -0.0039(12) 0.0034(12) -0.0035(12)
C48 0.0276(17) 0.0189(15) 0.0297(17) 0.0060(12) 0.0073(13) 0.0081(13)
C49 0.0180(15) 0.0293(16) 0.0179(14) 0.0030(12) 0.0024(12) 0.0078(13)
C50 0.0221(16) 0.0140(13) 0.0227(15) -0.0001(11) -0.0008(12) 0.0041(12)
C51 0.0250(17) 0.0187(14) 0.0249(16) 0.0012(12) 0.0007(13) 0.0059(13)
C52 0.0324(19) 0.0178(15) 0.050(2) 0.0079(14) 0.0186(17) 0.0083(14)
C53 0.0137(17) 0.0204(16) 0.078(3) 0.0202(17) 0.0084(17) 0.0050(13)
C54 0.029(2) 0.0175(15) 0.052(2) 0.0155(15) -0.0218(17) -0.0073(14)
C55 0.0344(19) 0.0155(14) 0.0253(16) 0.0055(12) -0.0016(13) -0.0020(13)
C91 0.035(2) 0.0233(17) 0.061(3) 0.0082(16) 0.0000(18) 0.0062(16)
C92 0.046(2) 0.0255(17) 0.037(2) 0.0114(15) -0.0171(18) -0.0038(16)
B2 0.0251(19) 0.0187(16) 0.0171(16) 0.0036(13) 0.0023(13) 0.0033(14)
N1 0.0134(12) 0.0144(11) 0.0139(11) 0.0027(9) 0.0033(9) 0.0000(9)
N2 0.0136(12) 0.0151(11) 0.0141(11) 0.0013(9) 0.0041(9) 0.0013(9)
F1 0.0339(10) 0.0294(9) 0.0253(9) 0.0106(7) 0.0157(8) 0.0123(8)
F2 0.0362(11) 0.0224(9) 0.0292(10) 0.0113(7) 0.0069(8) 0.0086(8)
F3 0.0373(11) 0.0278(10) 0.0431(11) 0.0000(8) 0.0051(9) 0.0163(9)
F4 0.0352(11) 0.0485(12) 0.0398(11) 0.0015(9) 0.0231(9) 0.0102(10)
F5 0.0349(11) 0.0288(9) 0.0251(9) 0.0065(7) 0.0099(8) -0.0029(8)
F6 0.0311(10) 0.0204(8) 0.0280(9) 0.0084(7) 0.0042(8) 0.0049(8)
F7 0.0226(9) 0.0367(10) 0.0196(9) 0.0054(7) -0.0021(7) 0.0017(8)
F8 0.0365(11) 0.0206(9) 0.0391(11) -0.0051(8) -0.0020(9) -0.0059(8)
F9 0.0477(12) 0.0210(9) 0.0422(11) 0.0086(8) 0.0014(9) 0.0100(9)
F10 0.0292(10) 0.0267(9) 0.0256(9) 0.0045(7) -0.0017(7) 0.0088(8)
F11 0.0336(11) 0.0319(10) 0.0217(9) -0.0025(7) 0.0055(8) 0.0029(8)
F12 0.0441(13) 0.0350(11) 0.0646(14) 0.0062(10) 0.0349(11) 0.0096(10)
F13 0.0191(11) 0.0426(12) 0.115(2) 0.0328(13) 0.0123(12) 0.0079(9)
F14 0.0426(13) 0.0407(12) 0.0685(16) 0.0256(11) -0.0338(11) -0.0141(10)
F15 0.0564(13) 0.0277(10) 0.0216(10) 0.0039(8) -0.0042(9) -0.0087(9)
Ru1 0.02401(14) 0.01399(12) 0.01334(12) 0.00384(8) 0.00587(9) 0.00722(9)
C90 0.057(3) 0.0255(18) 0.040(2) 0.0004(15) 0.0096(19) 0.0000(17)
F90 0.069(4) 0.075(4) 0.058(3) -0.011(3) 0.038(3) 0.001(3)
C90A 0.057(3) 0.0255(18) 0.040(2) 0.0004(15) 0.0096(19) 0.0000(17)

loop_
_atom_type_symbol
_atom_type_description
_atom_type_scat_dispersion_real
_atom_type_scat_dispersion_imag
_atom_type_scat_source
C C 0.0033 0.0016 'International Tables Vol C Tables 4.2.6.8 and 6.1.1.4'
H H 0.0000 0.0000 'International Tables Vol C Tables 4.2.6.8 and 6.1.1.4'
B B 0.0013 0.0007 'International Tables Vol C Tables 4.2.6.8 and 6.1.1.4'
N N 0.0061 0.0033 'International Tables Vol C Tables 4.2.6.8 and 6.1.1.4'
F F 0.0171 0.0103 'International Tables Vol C Tables 4.2.6.8 and 6.1.1.4'
Ru Ru -1.2594 0.8363 'International Tables Vol C Tables 4.2.6.8 and 6.1.1.4'

loop_
_geom_angle_atom_site_label_1
_geom_angle_atom_site_label_2
_geom_angle_atom_site_label_3
_geom_angle
_geom_angle_site_symmetry_1
_geom_angle_site_symmetry_3
N1 C1 N2 103.4(2) . .
N1 C1 Ru1 122.53(18) . .
N2 C1 Ru1 133.82(19) . .
C10 C2 C3 122.5(2) . .
C10 C2 N1 121.1(2) . .
C3 C2 N1 116.3(2) . .
C7 C3 C2 118.2(3) . .
C7 C3 C4 121.2(3) . .
C2 C3 C4 120.4(3) . .
C5 C4 C3 113.1(3) . .
C5 C4 H4A 107.1(19) . .
C3 C4 H4A 111.4(19) . .
C5 C4 H4B 100.1(16) . .
C3 C4 H4B 121.8(16) . .
H4A C4 H4B 102(2) . .
C6 C5 C4 124.3(3) . .
C6 C5 Ru1 70.39(18) . .
C4 C5 Ru1 118.3(2) . .
C6 C5 H5 117.4(18) . .
C4 C5 H5 113.1(18) . .
Ru1 C5 H5 104.0(18) . .
C5 C6 Ru1 74.05(18) . .
C5 C6 H6A 121.7(19) . .
Ru1 C6 H6A 108.3(18) . .
C5 C6 H6B 113(2) . .
Ru1 C6 H6B 108(2) . .
H6A C6 H6B 120(3) . .
C8 C7 C3 120.6(3) . .
C8 C7 H7 119.7 . .
C3 C7 H7 119.7 . .
C7 C8 C9 120.2(3) . .
C7 C8 H8 119.9 . .
C9 C8 H8 119.9 . .
C8 C9 C10 121.8(3) . .
C8 C9 H9 119.1 . .
C10 C9 H9 119.1 . .
C2 C10 C9 116.5(2) . .
C2 C10 C11 124.1(2) . .
C9 C10 C11 119.4(2) . .
C10 C11 C13 110.0(2) . .
C10 C11 C12 113.1(2) . .
C13 C11 C12 109.2(2) . .
C10 C11 H11 108.1 . .
C13 C11 H11 108.1 . .
C12 C11 H11 108.1 . .
C11 C12 H12A 109.5 . .
C11 C12 H12B 109.5 . .
H12A C12 H12B 109.5 . .
C11 C12 H12C 109.5 . .
H12A C12 H12C 109.5 . .
H12B C12 H12C 109.5 . .
C11 C13 H13A 109.5 . .
C11 C13 H13B 109.5 . .
H13A C13 H13B 109.5 . .
C11 C13 H13C 109.5 . .
H13A C13 H13C 109.5 . .
H13B C13 H13C 109.5 . .
C15 C14 N1 106.5(2) . .
C15 C14 H14 126.7 . .
N1 C14 H14 126.7 . .
C14 C15 N2 107.3(2) . .
C14 C15 H15 126.4 . .
N2 C15 H15 126.4 . .
C17 C16 C24 122.9(3) . .
C17 C16 N2 119.4(2) . .
C24 C16 N2 117.7(2) . .
C16 C17 C21 117.2(3) . .
C16 C17 C18 123.4(3) . .
C21 C17 C18 119.3(3) . .
C17 C18 C19 111.2(3) . .
C17 C18 C20 112.1(3) . .
C19 C18 C20 109.6(3) . .
C17 C18 H18 107.9 . .
C19 C18 H18 107.9 . .
C20 C18 H18 107.9 . .
C18 C19 H19A 109.5 . .
C18 C19 H19B 109.5 . .
H19A C19 H19B 109.5 . .
C18 C19 H19C 109.5 . .
H19A C19 H19C 109.5 . .
H19B C19 H19C 109.5 . .
C18 C20 H20A 109.5 . .
C18 C20 H20B 109.5 . .
H20A C20 H20B 109.5 . .
C18 C20 H20C 109.5 . .
H20A C20 H20C 109.5 . .
H20B C20 H20C 109.5 . .
C22 C21 C17 121.0(3) . .
C22 C21 H21 119.5 . .
C17 C21 H21 119.5 . .
C23 C22 C21 120.4(3) . .
C23 C22 H22 119.8 . .
C21 C22 H22 119.8 . .
C22 C23 C24 121.4(3) . .
C22 C23 H23 119.3 . .
C24 C23 H23 119.3 . .
C23 C24 C16 117.1(3) . .
C23 C24 C25 118.9(3) . .
C16 C24 C25 123.9(2) . .
C24 C25 C27 109.0(3) . .
C24 C25 C26 113.8(2) . .
C27 C25 C26 108.9(2) . .
C24 C25 H25 108.3 . .
C27 C25 H25 108.3 . .
C26 C25 H25 108.3 . .
C25 C26 H26A 109.5 . .
C25 C26 H26B 109.5 . .
H26A C26 H26B 109.5 . .
C25 C26 H26C 109.5 . .
H26A C26 H26C 109.5 . .
H26B C26 H26C 109.5 . .
C25 C27 H27A 109.5 . .
C25 C27 H27B 109.5 . .
H27A C27 H27B 109.5 . .
C25 C27 H27C 109.5 . .
H27A C27 H27C 109.5 . .
H27B C27 H27C 109.5 . .
C36 C28 C30 108.2(2) . .
C36 C28 C29 126.8(3) . .
C30 C28 C29 125.0(3) . .
C36 C28 Ru1 71.53(15) . .
C30 C28 Ru1 69.15(15) . .
C29 C28 Ru1 127.00(18) . .
C28 C29 H29A 109.5 . .
C28 C29 H29B 109.5 . .
H29A C29 H29B 109.5 . .
C28 C29 H29C 109.5 . .
H29A C29 H29C 109.5 . .
H29B C29 H29C 109.5 . .
C32 C30 C28 107.4(2) . .
C32 C30 C31 125.5(3) . .
C28 C30 C31 126.8(3) . .
C32 C30 Ru1 74.29(17) . .
C28 C30 Ru1 71.42(15) . .
C31 C30 Ru1 124.45(19) . .
C30 C31 H31A 109.5 . .
C30 C31 H31B 109.5 . .
H31A C31 H31B 109.5 . .
C30 C31 H31C 109.5 . .
H31A C31 H31C 109.5 . .
H31B C31 H31C 109.5 . .
C34 C32 C30 108.1(2) . .
C34 C32 C33 126.5(3) . .
C30 C32 C33 125.2(3) . .
C34 C32 Ru1 70.16(16) . .
C30 C32 Ru1 67.16(15) . .
C33 C32 Ru1 132.5(2) . .
C32 C33 H33A 109.5 . .
C32 C33 H33B 109.5 . .
H33A C33 H33B 109.5 . .
C32 C33 H33C 109.5 . .
H33A C33 H33C 109.5 . .
H33B C33 H33C 109.5 . .
C32 C34 C36 108.3(2) . .
C32 C34 C35 126.3(3) . .
C36 C34 C35 125.1(3) . .
C32 C34 Ru1 72.57(16) . .
C36 C34 Ru1 69.92(15) . .
C35 C34 Ru1 127.6(2) . .
C34 C35 H35A 109.5 . .
C34 C35 H35B 109.5 . .
H35A C35 H35B 109.5 . .
C34 C35 H35C 109.5 . .
H35A C35 H35C 109.5 . .
H35B C35 H35C 109.5 . .
C28 C36 C34 107.6(2) . .
C28 C36 C37 128.2(2) . .
C34 C36 C37 123.7(3) . .
C28 C36 Ru1 70.34(15) . .
C34 C36 Ru1 71.22(15) . .
C37 C36 Ru1 129.75(19) . .
C36 C37 H37A 109.5 . .
C36 C37 H37B 109.5 . .
H37A C37 H37B 109.5 . .
C36 C37 H37C 109.5 . .
H37A C37 H37C 109.5 . .
H37B C37 H37C 109.5 . .
C39 C38 C43 114.3(3) . .
C39 C38 B2 126.5(3) . .
C43 C38 B2 119.1(2) . .
F1 C39 C40 115.8(3) . .
F1 C39 C38 119.8(3) . .
C40 C39 C38 124.4(3) . .
F2 C40 C39 121.4(3) . .
F2 C40 C41 118.9(3) . .
C39 C40 C41 119.7(3) . .
F3 C41 C40 120.2(3) . .
F3 C41 C42 119.9(3) . .
C40 C41 C42 119.9(3) . .
F4 C42 C41 120.9(3) . .
F4 C42 C43 120.8(3) . .
C41 C42 C43 118.3(3) . .
F5 C43 C38 121.3(3) . .
F5 C43 C42 115.3(3) . .
C38 C43 C42 123.4(3) . .
C49 C44 C45 113.5(3) . .
C49 C44 B2 119.1(3) . .
C45 C44 B2 127.4(3) . .
F6 C45 C46 116.1(2) . .
F6 C45 C44 119.9(3) . .
C46 C45 C44 123.9(3) . .
F7 C46 C47 120.0(3) . .
F7 C46 C45 121.3(3) . .
C47 C46 C45 118.7(3) . .
F8 C47 C48 120.0(3) . .
F8 C47 C46 120.0(3) . .
C48 C47 C46 119.9(3) . .
F9 C48 C49 121.5(3) . .
F9 C48 C47 119.3(3) . .
C49 C48 C47 119.2(3) . .
F10 C49 C48 115.4(3) . .
F10 C49 C44 119.9(3) . .
C48 C49 C44 124.7(3) . .
C55 C50 C51 113.9(3) . .
C55 C50 B2 119.3(3) . .
C51 C50 B2 126.8(3) . .
F11 C51 C52 116.8(3) . .
F11 C51 C50 119.4(3) . .
C52 C51 C50 123.8(3) . .
F12 C52 C53 120.2(3) . .
F12 C52 C51 120.1(3) . .
C53 C52 C51 119.7(3) . .
F13 C53 C52 120.4(4) . .
F13 C53 C54 120.2(3) . .
C52 C53 C54 119.3(3) . .
F14 C54 C53 120.0(3) . .
F14 C54 C55 120.8(4) . .
C53 C54 C55 119.1(3) . .
F15 C55 C54 115.9(3) . .
F15 C55 C50 120.0(3) . .
C54 C55 C50 124.1(3) . .
C92 C91 C90A 118.4(4) . .
C92 C91 C90 118.4(4) . .
C92 C91 H91 120(2) . .
C90A C91 H91 121(2) . .
C90 C91 H91 121(2) . .
C91 C92 C90A 119.5(3) . 2_756
C91 C92 C90 119.5(3) . 2_756
C91 C92 H92 119(2) . .
C90A C92 H92 122(2) 2_756 .
C90 C92 H92 122(2) 2_756 .
C44 B2 C50 111.2(2) . .
C44 B2 C38 114.7(2) . .
C50 B2 C38 111.4(2) . .
C44 B2 H2 106.3(16) . .
C50 B2 H2 108.5(15) . .
C38 B2 H2 104.2(15) . .
C1 N1 C14 111.5(2) . .
C1 N1 C2 123.7(2) . .
C14 N1 C2 124.2(2) . .
C1 N2 C15 111.2(2) . .
C1 N2 C16 126.8(2) . .
C15 N2 C16 121.8(2) . .
C1 Ru1 C30 117.06(10) . .
C1 Ru1 C28 93.43(10) . .
C30 Ru1 C28 39.43(10) . .
C1 Ru1 C36 105.64(10) . .
C30 Ru1 C36 65.20(10) . .
C28 Ru1 C36 38.13(10) . .
C1 Ru1 C34 143.09(10) . .
C30 Ru1 C34 64.56(11) . .
C28 Ru1 C34 64.29(10) . .
C36 Ru1 C34 38.87(10) . .
C1 Ru1 C6 115.83(11) . .
C30 Ru1 C6 101.04(12) . .
C28 Ru1 C6 140.19(12) . .
C36 Ru1 C6 137.65(11) . .
C34 Ru1 C6 98.79(11) . .
C1 Ru1 C32 155.18(10) . .
C30 Ru1 C32 38.55(11) . .
C28 Ru1 C32 64.08(10) . .
C36 Ru1 C32 63.73(10) . .
C34 Ru1 C32 37.27(11) . .
C6 Ru1 C32 80.67(11) . .
C1 Ru1 C5 82.02(10) . .
C30 Ru1 C5 129.44(12) . .
C28 Ru1 C5 162.94(11) . .
C36 Ru1 C5 158.82(12) . .
C34 Ru1 C5 127.42(11) . .
C6 Ru1 C5 35.56(12) . .
C32 Ru1 C5 116.24(11) . .
F90 C90 C92 117.6(4) . 2_756
F90 C90 C91 120.2(5) . .
C92 C90 C91 122.2(4) 2_756 .
C92 C90A C91 122.2(4) 2_756 .
C92 C90A H90A 118.9 2_756 .
C91 C90A H90A 118.9 . .

loop_
_geom_bond_atom_site_label_1
_geom_bond_atom_site_label_2
_geom_bond_distance
_geom_bond_site_symmetry_2
C1 N1 1.366(3) .
C1 N2 1.367(3) .
C1 Ru1 2.106(3) .
C2 C10 1.396(4) .
C2 C3 1.404(4) .
C2 N1 1.443(3) .
C3 C7 1.389(4) .
C3 C4 1.510(4) .
C4 C5 1.507(4) .
C4 H4A 1.04(3) .
C4 H4B 1.07(3) .
C5 C6 1.356(5) .
C5 Ru1 2.241(3) .
C5 H5 1.10(4) .
C6 Ru1 2.196(3) .
C6 H6A 0.99(3) .
C6 H6B 1.04(4) .
C7 C8 1.377(4) .
C7 H7 0.9500 .
C8 C9 1.381(4) .
C8 H8 0.9500 .
C9 C10 1.403(4) .
C9 H9 0.9500 .
C10 C11 1.518(4) .
C11 C13 1.534(4) .
C11 C12 1.537(4) .
C11 H11 1.0000 .
C12 H12A 0.9800 .
C12 H12B 0.9800 .
C12 H12C 0.9800 .
C13 H13A 0.9800 .
C13 H13B 0.9800 .
C13 H13C 0.9800 .
C14 C15 1.337(4) .
C14 N1 1.393(3) .
C14 H14 0.9500 .
C15 N2 1.390(3) .
C15 H15 0.9500 .
C16 C17 1.400(4) .
C16 C24 1.403(4) .
C16 N2 1.454(3) .
C17 C21 1.402(4) .
C17 C18 1.530(4) .
C18 C19 1.532(4) .
C18 C20 1.532(5) .
C18 H18 1.0000 .
C19 H19A 0.9800 .
C19 H19B 0.9800 .
C19 H19C 0.9800 .
C20 H20A 0.9800 .
C20 H20B 0.9800 .
C20 H20C 0.9800 .
C21 C22 1.381(5) .
C21 H21 0.9500 .
C22 C23 1.376(5) .
C22 H22 0.9500 .
C23 C24 1.397(4) .
C23 H23 0.9500 .
C24 C25 1.517(4) .
C25 C27 1.533(4) .
C25 C26 1.538(4) .
C25 H25 1.0000 .
C26 H26A 0.9800 .
C26 H26B 0.9800 .
C26 H26C 0.9800 .
C27 H27A 0.9800 .
C27 H27B 0.9800 .
C27 H27C 0.9800 .
C28 C36 1.416(4) .
C28 C30 1.447(4) .
C28 C29 1.496(4) .
C28 Ru1 2.159(3) .
C29 H29A 0.9800 .
C29 H29B 0.9800 .
C29 H29C 0.9800 .
C30 C32 1.440(4) .
C30 C31 1.493(4) .
C30 Ru1 2.129(3) .
C31 H31A 0.9800 .
C31 H31B 0.9800 .
C31 H31C 0.9800 .
C32 C34 1.411(4) .
C32 C33 1.499(4) .
C32 Ru1 2.224(3) .
C33 H33A 0.9800 .
C33 H33B 0.9800 .
C33 H33C 0.9800 .
C34 C36 1.453(4) .
C34 C35 1.495(4) .
C34 Ru1 2.192(3) .
C35 H35A 0.9800 .
C35 H35B 0.9800 .
C35 H35C 0.9800 .
C36 C37 1.495(4) .
C36 Ru1 2.175(3) .
C37 H37A 0.9800 .
C37 H37B 0.9800 .
C37 H37C 0.9800 .
C38 C39 1.374(4) .
C38 C43 1.386(4) .
C38 B2 1.651(4) .
C39 F1 1.361(3) .
C39 C40 1.363(4) .
C40 F2 1.355(3) .
C40 C41 1.367(4) .
C41 F3 1.351(3) .
C41 C42 1.369(4) .
C42 F4 1.341(3) .
C42 C43 1.403(4) .
C43 F5 1.350(3) .
C44 C49 1.385(4) .
C44 C45 1.390(4) .
C44 B2 1.636(4) .
C45 F6 1.351(3) .
C45 C46 1.387(4) .
C46 F7 1.341(3) .
C46 C47 1.373(4) .
C47 F8 1.351(3) .
C47 C48 1.368(4) .
C48 F9 1.354(3) .
C48 C49 1.365(4) .
C49 F10 1.362(3) .
C50 C55 1.379(4) .
C50 C51 1.385(4) .
C50 B2 1.643(4) .
C51 F11 1.354(3) .
C51 C52 1.371(4) .
C52 F12 1.354(4) .
C52 C53 1.363(5) .
C53 F13 1.351(4) .
C53 C54 1.374(5) .
C54 F14 1.350(4) .
C54 C55 1.375(5) .
C55 F15 1.357(4) .
C91 C92 1.366(6) .
C91 C90A 1.380(5) .
C91 C90 1.380(5) .
C91 H91 1.00(4) .
C92 C90A 1.366(6) 2_756
C92 C90 1.366(6) 2_756
C92 H92 0.97(4) .
B2 H2 1.17(3) .
C90 F90 1.257(6) .
C90 C92 1.366(6) 2_756
C90A C92 1.366(6) 2_756
C90A H90A 0.9500 .
